data_4124690
loop_
_publ_author_name
'Templeton, D.H.'
'Zalkin, A.'
'Forrester, J.D.'
'Williamson, S.W.'

_publ_section_title
;
 Crystal and Molecular Structure of Xenon Trioxide
;
_journal_name_full 'Journal of the American Chemical Society'
_journal_page_first 817
_journal_page_last 817
_journal_volume 85
_journal_year 1963
_chemical_formula_sum 'O3 Xe'
_chemical_name_systematic 'Xe O3'
_space_group_IT_number 19
_symmetry_space_group_name_Hall 'P 2ac 2ab'
_symmetry_space_group_name_H-M 'P 21 21 21'
_cell_angle_alpha 90
_cell_angle_beta 90
_cell_angle_gamma 90
_cell_formula_units_Z 4
_cell_length_a 6.163
_cell_length_b 8.115
_cell_length_c 5.234
_cell_volume 261.767
_citation_journal_id_ASTM JACSAT
_cod_data_source_file Templeton_JACSAT_1963_1463.cif
_cod_data_source_block O3Xe1
_cod_original_cell_volume 261.7667
_cod_original_formula_sum 'O3 Xe1'
_cod_database_code 4124690

loop_
_symmetry_equiv_pos_as_xyz
x,y,z
-x+1/2,-y,z+1/2
x+1/2,-y+1/2,-z
-x,y+1/2,-z+1/2

loop_
_atom_site_label
_atom_site_type_symbol
_atom_site_fract_x
_atom_site_fract_y
_atom_site_fract_z
_atom_site_occupancy
_atom_site_U_iso_or_equiv
Xe1 Xe+6 0.9438 0.1496 0.2192 1 0.0
O1 O-2 0.537 0.267 0.066 1 0.0
O2 O-2 0.171 0.096 0.406 1 0.0
O3 O-2 0.142 0.454 0.389 1 0.0
